data_2020113
loop_
_publ_author_name
'Xia, Jun'
'Gong, Xiao-Lin'
'Fan, Xing'

_publ_section_title
;
 Two new cadmium(II) coordination polymers based on
 bis(1,2,4-triazol-1-yl)alkane ligands and pyrazine-2,3-dicarboxylic acid
;
_journal_issue 10
_journal_name_full 'Acta Crystallographica Section C'
_journal_page_first
;
;
_journal_paper_doi 10.1107/S2053229615016496
_journal_volume 71
_journal_year 2015
_chemical_formula_iupac '[Cd2 (C6 H2 N2 O4)2 (C6 H8 N6) (H2 O)2], 2H2 O'
_chemical_formula_moiety 'C18 H16 Cd2 N10 O10, 2(H2 O1)2'
_chemical_formula_sum 'C18 H20 Cd2 N10 O12'
_chemical_formula_weight 793.24
_chemical_name_systematic
;Poly[[diaqua[\m~2~-1,2-bis(1,2,4-triazol-1-yl)ethane-\k^2^<i>N</i>^4^:<i>N</i>^4'^]bis(\m~3~-pyrazine-2,3-dicarboxylato-\k^4^<i>N</i>^1^,<i>O</i>^2^:<i>O</i>^3^:<i>O</i>^3'^)dicadmium(II)]
dihydrate]
;
_space_group_IT_number 2
_symmetry_cell_setting triclinic
_symmetry_space_group_name_Hall '-P 1'
_symmetry_space_group_name_H-M 'P -1'
_atom_sites_solution_hydrogens geom
_atom_sites_solution_primary direct
_atom_sites_solution_secondary difmap
_audit_creation_method SHELXL-97
_cell_angle_alpha 81.75(3)
_cell_angle_beta 84.05(3)
_cell_angle_gamma 75.12(3)
_cell_formula_units_Z 1
_cell_length_a 7.0219(14)
_cell_length_b 8.4215(17)
_cell_length_c 10.913(2)
_cell_measurement_reflns_used 2710
_cell_measurement_temperature 293(2)
_cell_measurement_theta_max 37.0295
_cell_measurement_theta_min 2.9620
_cell_volume 615.7(2)
_computing_cell_refinement
;
CrysAlis PRO (Agilent, 2013)
;
_computing_data_collection
;
CrysAlis PRO (Agilent, 2013)
;
_computing_data_reduction
;
CrysAlis PRO (Agilent, 2013)
;
_computing_molecular_graphics
;
DIAMOND (Brandenburg, 1999)
;
_computing_publication_material
;
SHELXL97 (Sheldrick, 2008)
;
_computing_structure_refinement
;
SHELXL97 (Sheldrick, 2008)
;
_computing_structure_solution
;
SHELXS97 (Sheldrick, 2008)
;
_diffrn_ambient_temperature 293(2)
_diffrn_measured_fraction_theta_full 0.981
_diffrn_measured_fraction_theta_max 0.981
_diffrn_measurement_device_type 'Agilent SuperNova Single Source at offset diffractometer with an Eos detector'
_diffrn_measurement_method '\w scans'
_diffrn_radiation_monochromator mirror
_diffrn_radiation_source 'SuperNova (Mo) X-ray Source'
_diffrn_radiation_type MoK\a
_diffrn_radiation_wavelength 0.71073
_diffrn_reflns_av_R_equivalents 0.0310
_diffrn_reflns_av_sigmaI/netI 0.0435
_diffrn_reflns_limit_h_max 10
_diffrn_reflns_limit_h_min -10
_diffrn_reflns_limit_k_max 12
_diffrn_reflns_limit_k_min -13
_diffrn_reflns_limit_l_max 15
_diffrn_reflns_limit_l_min -17
_diffrn_reflns_number 10451
_diffrn_reflns_theta_full 33.73
_diffrn_reflns_theta_max 33.73
_diffrn_reflns_theta_min 1.89
_diffrn_standards_decay_% 0
_diffrn_standards_interval_count 0
_diffrn_standards_interval_time 0
_diffrn_standards_number 0
_exptl_absorpt_coefficient_mu 1.813
_exptl_absorpt_correction_T_max 0.7131
_exptl_absorpt_correction_T_min 0.7131
_exptl_absorpt_correction_type multi-scan
_exptl_absorpt_process_details
;
(CrysAlis PRO; Agilent, 2013)
;
_exptl_crystal_colour colourless
_exptl_crystal_density_diffrn 2.139
_exptl_crystal_density_method 'not measured'
_exptl_crystal_description block
_exptl_crystal_F_000 390
_exptl_crystal_size_max 0.20
_exptl_crystal_size_mid 0.20
_exptl_crystal_size_min 0.20
_refine_diff_density_max 0.528
_refine_diff_density_min -1.080
_refine_ls_extinction_method none
_refine_ls_goodness_of_fit_ref 0.944
_refine_ls_hydrogen_treatment mixed
_refine_ls_matrix_type full
_refine_ls_number_parameters 205
_refine_ls_number_reflns 4808
_refine_ls_number_restraints 6
_refine_ls_restrained_S_all 0.944
_refine_ls_R_factor_all 0.0469
_refine_ls_R_factor_gt 0.0294
_refine_ls_shift/su_max 0.000
_refine_ls_shift/su_mean 0.000
_refine_ls_structure_factor_coef Fsqd
_refine_ls_weighting_details 'calc w=1/[\s^2^(Fo^2^)+(0.0356P)^2^+0.0000P] where P=(Fo^2^+2Fc^2^)/3'
_refine_ls_weighting_scheme calc
_refine_ls_wR_factor_gt 0.0649
_refine_ls_wR_factor_ref 0.0704
_reflns_number_gt 3444
_reflns_number_total 4808
_reflns_threshold_expression >2sigma(I)
_cod_data_source_file lf3020sup1.cif
_cod_data_source_block II
_cod_database_code 2020113

loop_
_symmetry_equiv_pos_as_xyz
'x, y, z'
'-x, -y, -z'

loop_
_atom_site_type_symbol
_atom_site_label
_atom_site_fract_x
_atom_site_fract_y
_atom_site_fract_z
_atom_site_U_iso_or_equiv
_atom_site_adp_type
_atom_site_calc_flag
_atom_site_refinement_flags
_atom_site_occupancy
_atom_site_symmetry_multiplicity
O O4 0.3777(2) 0.5253(2) 0.30499(14) 0.0387(4) Uani d . 1 1
O O1 -0.2373(2) 0.32956(19) 0.40511(15) 0.0301(3) Uani d . 1 1
Cd Cd1 0.5000 0.5000 0.0000 0.02208(6) Uani d S 1 2
Cd Cd2 -0.5000 0.5000 0.5000 0.02788(6) Uani d S 1 2
C C4 -0.1148(3) 0.5737(2) 0.36395(16) 0.0175(3) Uani d . 1 1
N N1 -0.2791(2) 0.6568(2) 0.42325(15) 0.0217(3) Uani d . 1 1
N N3 0.1936(2) 0.1168(2) -0.00963(15) 0.0203(3) Uani d . 1 1
O O2 0.0525(2) 0.31896(19) 0.29731(16) 0.0363(4) Uani d . 1 1
O O3 0.2200(2) 0.58772(18) 0.13164(13) 0.0249(3) Uani d . 1 1
N N5 0.3442(3) 0.3145(2) -0.05375(16) 0.0244(3) Uani d . 1 1
C C3 0.0341(3) 0.6535(2) 0.31771(16) 0.0196(3) Uani d . 1 1
C C5 -0.0986(3) 0.3919(2) 0.35391(18) 0.0209(4) Uani d . 1 1
C C6 0.2255(3) 0.5784(2) 0.24646(18) 0.0210(4) Uani d . 1 1
N N2 0.0167(3) 0.8124(2) 0.33432(16) 0.0282(4) Uani d . 1 1
N N4 0.3263(3) 0.0704(2) -0.10608(16) 0.0241(3) Uani d . 1 1
C C8 0.4129(3) 0.1947(2) -0.12922(18) 0.0228(4) Uani d . 1 1
H H8 0.5124 0.1994 -0.1919 0.027 Uiso calc R 1 1
C C2 -0.1467(4) 0.8919(3) 0.3932(2) 0.0312(5) Uani d . 1 1
H H2 -0.1612 1.0017 0.4051 0.037 Uiso calc R 1 1
C C7 0.2053(3) 0.2611(3) 0.0203(2) 0.0254(4) Uani d . 1 1
H H7 0.1283 0.3162 0.0832 0.030 Uiso calc R 1 1
C C1 -0.2967(3) 0.8143(3) 0.4375(2) 0.0297(5) Uani d . 1 1
H H1 -0.4109 0.8731 0.4776 0.036 Uiso calc R 1 1
C C9 0.0672(3) 0.0094(3) 0.04691(19) 0.0250(4) Uani d . 1 1
H H9A -0.0116 0.0564 0.1174 0.030 Uiso calc R 1 1
H H9B 0.1482 -0.0984 0.0766 0.030 Uiso calc R 1 1
O O5 0.3630(3) 0.7208(2) -0.15135(15) 0.0362(4) Uani d D 1 1
H H5A 0.387(4) 0.690(3) -0.2236(13) 0.043 Uiso d D 1 1
H H5B 0.377(4) 0.8195(18) -0.149(2) 0.043 Uiso d D 1 1
O O6 0.3069(3) 0.0077(3) 0.3244(2) 0.0509(5) Uani d D 1 1
H H6A 0.246(4) 0.1098(13) 0.308(3) 0.061 Uiso d D 1 1
H H6B 0.233(4) -0.060(3) 0.322(3) 0.061 Uiso d D 1 1

loop_
_atom_site_aniso_label
_atom_site_aniso_U_11
_atom_site_aniso_U_22
_atom_site_aniso_U_33
_atom_site_aniso_U_12
_atom_site_aniso_U_13
_atom_site_aniso_U_23
O4 0.0189(7) 0.0721(12) 0.0252(7) -0.0086(8) -0.0001(6) -0.0118(8)
O1 0.0265(8) 0.0286(8) 0.0373(8) -0.0121(6) 0.0094(6) -0.0096(7)
Cd1 0.01893(10) 0.01785(10) 0.03305(11) -0.01051(7) 0.00138(8) -0.00625(8)
Cd2 0.01794(10) 0.04618(14) 0.02240(10) -0.01238(9) 0.00707(7) -0.01152(9)
C4 0.0160(8) 0.0205(8) 0.0153(7) -0.0031(6) 0.0000(6) -0.0030(6)
N1 0.0181(7) 0.0252(8) 0.0199(7) -0.0014(6) 0.0020(6) -0.0064(6)
N3 0.0225(8) 0.0219(8) 0.0209(7) -0.0139(6) 0.0021(6) -0.0045(6)
O2 0.0322(9) 0.0234(7) 0.0483(10) -0.0043(6) 0.0197(7) -0.0090(7)
O3 0.0252(7) 0.0311(8) 0.0186(6) -0.0084(6) 0.0026(5) -0.0039(6)
N5 0.0268(8) 0.0245(8) 0.0272(8) -0.0161(7) 0.0050(7) -0.0079(7)
C3 0.0210(8) 0.0204(9) 0.0172(8) -0.0055(7) 0.0010(6) -0.0028(7)
C5 0.0195(9) 0.0214(9) 0.0215(8) -0.0047(7) 0.0022(7) -0.0045(7)
C6 0.0195(8) 0.0251(9) 0.0206(8) -0.0109(7) 0.0043(7) -0.0037(7)
N2 0.0366(10) 0.0235(8) 0.0256(8) -0.0105(7) 0.0017(7) -0.0039(7)
N4 0.0266(8) 0.0249(8) 0.0244(8) -0.0127(7) 0.0041(7) -0.0075(7)
C8 0.0234(9) 0.0264(9) 0.0224(8) -0.0133(8) 0.0040(7) -0.0061(7)
C2 0.0429(13) 0.0207(10) 0.0291(10) -0.0041(9) 0.0000(9) -0.0082(8)
C7 0.0260(10) 0.0272(10) 0.0287(10) -0.0159(8) 0.0066(8) -0.0115(8)
C1 0.0289(11) 0.0275(10) 0.0291(10) 0.0036(8) 0.0007(8) -0.0122(9)
C9 0.0287(10) 0.0282(10) 0.0235(9) -0.0192(8) -0.0018(7) 0.0015(8)
O5 0.0526(11) 0.0288(8) 0.0283(8) -0.0084(8) -0.0066(8) -0.0070(7)
O6 0.0394(11) 0.0422(11) 0.0708(14) 0.0005(9) -0.0053(10) -0.0240(11)

loop_
_atom_type_symbol
_atom_type_description
_atom_type_scat_dispersion_real
_atom_type_scat_dispersion_imag
_atom_type_scat_source
C C 0.0033 0.0016 'International Tables Vol C Tables 4.2.6.8 and 6.1.1.4'
H H 0.0000 0.0000 'International Tables Vol C Tables 4.2.6.8 and 6.1.1.4'
N N 0.0061 0.0033 'International Tables Vol C Tables 4.2.6.8 and 6.1.1.4'
O O 0.0106 0.0060 'International Tables Vol C Tables 4.2.6.8 and 6.1.1.4'
Cd Cd -0.8075 1.2024 'International Tables Vol C Tables 4.2.6.8 and 6.1.1.4'

loop_
_geom_angle_atom_site_label_1
_geom_angle_atom_site_label_2
_geom_angle_atom_site_label_3
_geom_angle_site_symmetry_1
_geom_angle_site_symmetry_3
_geom_angle
C6 O4 Cd2 . 1_655 143.53(14)
C5 O1 Cd2 . . 117.56(13)
N5 Cd1 N5 2_665 . 180.00(8)
N5 Cd1 O3 2_665 . 93.30(6)
N5 Cd1 O3 . . 86.70(6)
N5 Cd1 O3 2_665 2_665 86.70(6)
N5 Cd1 O3 . 2_665 93.30(6)
O3 Cd1 O3 . 2_665 180.0
N5 Cd1 O5 2_665 . 84.10(7)
N5 Cd1 O5 . . 95.90(7)
O3 Cd1 O5 . . 88.21(6)
O3 Cd1 O5 2_665 . 91.79(6)
N5 Cd1 O5 2_665 2_665 95.90(7)
N5 Cd1 O5 . 2_665 84.10(7)
O3 Cd1 O5 . 2_665 91.79(6)
O3 Cd1 O5 2_665 2_665 88.21(6)
O5 Cd1 O5 . 2_665 180.00(7)
O1 Cd2 O1 2_466 . 180.0
O1 Cd2 N1 2_466 . 106.97(6)
O1 Cd2 N1 . . 73.03(6)
O1 Cd2 N1 2_466 2_466 73.03(6)
O1 Cd2 N1 . 2_466 106.97(6)
N1 Cd2 N1 . 2_466 180.0
O1 Cd2 O4 2_466 1_455 98.88(7)
O1 Cd2 O4 . 1_455 81.12(7)
N1 Cd2 O4 . 1_455 91.82(6)
N1 Cd2 O4 2_466 1_455 88.18(6)
O1 Cd2 O4 2_466 2_566 81.12(7)
O1 Cd2 O4 . 2_566 98.88(7)
N1 Cd2 O4 . 2_566 88.18(6)
N1 Cd2 O4 2_466 2_566 91.82(6)
O4 Cd2 O4 1_455 2_566 180.0000(10)
N1 C4 C3 . . 119.76(17)
N1 C4 C5 . . 117.11(16)
C3 C4 C5 . . 123.10(16)
C1 N1 C4 . . 119.13(18)
C1 N1 Cd2 . . 126.43(14)
C4 N1 Cd2 . . 114.36(12)
C7 N3 N4 . . 110.71(15)
C7 N3 C9 . . 129.31(17)
N4 N3 C9 . . 119.97(16)
C6 O3 Cd1 . . 122.83(13)
C7 N5 C8 . . 103.67(16)
C7 N5 Cd1 . . 122.53(14)
C8 N5 Cd1 . . 129.03(13)
N2 C3 C4 . . 120.78(18)
N2 C3 C6 . . 113.06(16)
C4 C3 C6 . . 126.16(17)
O2 C5 O1 . . 126.26(19)
O2 C5 C4 . . 115.84(17)
O1 C5 C4 . . 117.90(17)
O3 C6 O4 . . 125.41(19)
O3 C6 C3 . . 116.34(18)
O4 C6 C3 . . 117.97(17)
C2 N2 C3 . . 118.36(18)
C8 N4 N3 . . 102.12(16)
N4 C8 N5 . . 114.22(17)
N4 C8 H8 . . 122.9
N5 C8 H8 . . 122.9
N2 C2 C1 . . 121.2(2)
N2 C2 H2 . . 119.4
C1 C2 H2 . . 119.4
N3 C7 N5 . . 109.29(18)
N3 C7 H7 . . 125.4
N5 C7 H7 . . 125.4
N1 C1 C2 . . 120.8(2)
N1 C1 H1 . . 119.6
C2 C1 H1 . . 119.6
N3 C9 C9 . 2 110.11(19)
N3 C9 H9A . . 109.6
C9 C9 H9A 2 . 109.6
N3 C9 H9B . . 109.6
C9 C9 H9B 2 . 109.6
H9A C9 H9B . . 108.2
Cd1 O5 H5A . . 110.1(18)
Cd1 O5 H5B . . 120.5(18)
H5A O5 H5B . . 113.5(15)
H6A O6 H6B . . 112.9(16)

loop_
_geom_bond_atom_site_label_1
_geom_bond_atom_site_label_2
_geom_bond_site_symmetry_2
_geom_bond_distance
_geom_bond_publ_flag
O4 C6 . 1.251(3) ?
O4 Cd2 1_655 2.3380(17) ?
O1 C5 . 1.266(2) ?
Cd1 O3 . 2.3342(16) y
Cd1 N5 . 2.2922(17) y
Cd1 N5 2_665 2.2922(17) y
Cd2 O1 . 2.2817(17) y
Cd2 N1 . 2.3058(18) y
Cd2 N1 2_466 2.3058(18) y
Cd1 O5 . 2.3748(19) y
Cd1 O5 2_665 2.3748(19) y
Cd1 O3 2_665 2.3342(16) y
Cd2 O1 2_466 2.2817(17) y
Cd2 O4 1_455 2.3380(17) y
Cd2 O4 2_566 2.3380(17) y
C4 N1 . 1.342(2) ?
C4 C3 . 1.398(2) ?
C4 C5 . 1.524(3) ?
N1 C1 . 1.330(3) ?
N3 C7 . 1.328(2) ?
N3 N4 . 1.362(2) ?
N3 C9 . 1.457(2) ?
O2 C5 . 1.234(2) ?
O3 C6 . 1.248(2) ?
N5 C7 . 1.328(2) ?
N5 C8 . 1.355(3) ?
C3 N2 . 1.349(2) ?
C3 C6 . 1.516(3) ?
N2 C2 . 1.324(3) ?
N4 C8 . 1.322(2) ?
C8 H8 . 0.9300 ?
C2 C1 . 1.389(3) ?
C2 H2 . 0.9300 ?
C7 H7 . 0.9300 ?
C1 H1 . 0.9300 ?
C9 C9 2 1.513(4) ?
C9 H9A . 0.9700 ?
C9 H9B . 0.9700 ?
O5 H5A . 0.854(9) ?
O5 H5B . 0.865(9) ?
O6 H6A . 0.860(9) ?
O6 H6B . 0.867(9) ?

loop_
_geom_hbond_atom_site_label_D
_geom_hbond_atom_site_label_H
_geom_hbond_atom_site_label_A
_geom_hbond_site_symmetry_A
_geom_hbond_distance_DH
_geom_hbond_distance_HA
_geom_hbond_distance_DA
_geom_hbond_angle_DHA
O6 H6A O2 . 0.860(9) 1.925(13) 2.763(3) 164(3)
O5 H5A O4 2_665 0.854(9) 2.33(2) 2.974(3) 133(2)
O5 H5A O1 2_565 0.854(9) 2.382(19) 3.109(2) 143(3)
O5 H5B N4 1_565 0.865(9) 2.162(11) 2.997(2) 162(2)
O6 H6B N2 1_545 0.867(9) 2.058(12) 2.914(3) 169(3)

loop_
_geom_torsion_atom_site_label_1
_geom_torsion_atom_site_label_2
_geom_torsion_atom_site_label_3
_geom_torsion_atom_site_label_4
_geom_torsion_site_symmetry_1
_geom_torsion_site_symmetry_4
_geom_torsion
C5 O1 Cd2 O1 . 2_466 -16E1(10)
C5 O1 Cd2 N1 . . -1.30(15)
C5 O1 Cd2 N1 . 2_466 178.70(15)
C5 O1 Cd2 O4 . 1_455 93.36(16)
C5 O1 Cd2 O4 . 2_566 -86.64(16)
C3 C4 N1 C1 . . -0.3(3)
C5 C4 N1 C1 . . 177.97(18)
C3 C4 N1 Cd2 . . -177.36(14)
C5 C4 N1 Cd2 . . 0.9(2)
O1 Cd2 N1 C1 2_466 . 3.30(19)
O1 Cd2 N1 C1 . . -176.70(19)
N1 Cd2 N1 C1 2_466 . -17E1(10)
O4 Cd2 N1 C1 1_455 . 103.16(18)
O4 Cd2 N1 C1 2_566 . -76.84(18)
O1 Cd2 N1 C4 2_466 . -179.92(13)
O1 Cd2 N1 C4 . . 0.08(13)
N1 Cd2 N1 C4 2_466 . 1E1(10)
O4 Cd2 N1 C4 1_455 . -80.06(14)
O4 Cd2 N1 C4 2_566 . 99.94(14)
N5 Cd1 O3 C6 2_665 . -61.20(15)
N5 Cd1 O3 C6 . . 118.80(15)
O3 Cd1 O3 C6 2_665 . 9E1(10)
O5 Cd1 O3 C6 . . -145.18(15)
O5 Cd1 O3 C6 2_665 . 34.82(15)
N5 Cd1 N5 C7 2_665 . 3E1(10)
O3 Cd1 N5 C7 . . -24.45(18)
O3 Cd1 N5 C7 2_665 . 155.55(18)
O5 Cd1 N5 C7 . . -112.31(18)
O5 Cd1 N5 C7 2_665 . 67.69(18)
N5 Cd1 N5 C8 2_665 . -13E1(10)
O3 Cd1 N5 C8 . . -175.83(18)
O3 Cd1 N5 C8 2_665 . 4.17(18)
O5 Cd1 N5 C8 . . 96.32(18)
O5 Cd1 N5 C8 2_665 . -83.68(18)
N1 C4 C3 N2 . . 1.5(3)
C5 C4 C3 N2 . . -176.73(18)
N1 C4 C3 C6 . . -178.53(18)
C5 C4 C3 C6 . . 3.3(3)
Cd2 O1 C5 O2 . . -178.99(18)
Cd2 O1 C5 C4 . . 2.2(2)
N1 C4 C5 O2 . . 178.93(19)
C3 C4 C5 O2 . . -2.8(3)
N1 C4 C5 O1 . . -2.2(3)
C3 C4 C5 O1 . . 176.08(19)
Cd1 O3 C6 O4 . . 1.4(3)
Cd1 O3 C6 C3 . . 175.13(11)
Cd2 O4 C6 O3 1_655 . 170.68(17)
Cd2 O4 C6 C3 1_655 . -3.0(4)
N2 C3 C6 O3 . . -92.6(2)
C4 C3 C6 O3 . . 87.4(2)
N2 C3 C6 O4 . . 81.6(2)
C4 C3 C6 O4 . . -98.4(2)
C4 C3 N2 C2 . . -1.4(3)
C6 C3 N2 C2 . . 178.59(19)
C7 N3 N4 C8 . . -0.1(2)
C9 N3 N4 C8 . . -178.81(18)
N3 N4 C8 N5 . . 0.3(2)
C7 N5 C8 N4 . . -0.4(3)
Cd1 N5 C8 N4 . . 155.05(15)
C3 N2 C2 C1 . . 0.3(3)
N4 N3 C7 N5 . . -0.2(3)
C9 N3 C7 N5 . . 178.42(19)
C8 N5 C7 N3 . . 0.3(2)
Cd1 N5 C7 N3 . . -157.16(14)
C4 N1 C1 C2 . . -0.8(3)
Cd2 N1 C1 C2 . . 175.85(16)
N2 C2 C1 N1 . . 0.8(4)
C7 N3 C9 C9 . 2 118.3(3)
N4 N3 C9 C9 . 2 -63.2(3)

_cod_database_fobs_code 2020113
